data_1515472
loop_
_publ_author_name
'Song, Jianxin'
'Aratani, Naoki'
'Shinokubo, Hiroshi'
'Osuka, Atsuhiro'

_publ_section_title
;
 A \b-to-\b 2,5-thienylene-bridged cyclic porphyrin tetramer: its rational
 synthesis and 1&#x2009;:&#x2009;2 binding mode with C60
;
_journal_issue 4
_journal_name_full 'Chemical Science'
_journal_page_first 748
_journal_paper_doi 10.1039/c0sc00605j
_journal_volume 2
_journal_year 2011
_chemical_formula_moiety 'C264 H288 N16 S4 Zn4'
_chemical_formula_sum 'C264 H288 N16 S4 Zn4'
_chemical_formula_weight 4074.82
_chemical_name_systematic
;
?
;
_space_group_IT_number 122
_symmetry_cell_setting tetragonal
_symmetry_Int_Tables_number 122
_symmetry_space_group_name_Hall 'I -4 2bw'
_symmetry_space_group_name_H-M 'I -4 2 d'
_atom_sites_solution_hydrogens geom
_atom_sites_solution_primary direct
_atom_sites_solution_secondary difmap
_audit_creation_method SHELXL-97
_cell_angle_alpha 90.00
_cell_angle_beta 90.00
_cell_angle_gamma 90.00
_cell_formula_units_Z 4
_cell_length_a 41.392(14)
_cell_length_b 41.392(14)
_cell_length_c 22.518(7)
_cell_measurement_reflns_used 8178
_cell_measurement_temperature 90(2)
_cell_measurement_theta_max 28.24
_cell_measurement_theta_min 2.20
_cell_volume 38580(2)
_computing_cell_refinement 'Bruker SMART'
_computing_data_collection 'Bruker SMART'
_computing_data_reduction 'Bruker SAINT'
_computing_molecular_graphics 'Bruker SHELXTL'
_computing_publication_material 'Bruker SHELXTL'
_computing_structure_refinement 'SHELXL-97 (Sheldrick, 1997)'
_computing_structure_solution 'SHELXS-97 (Sheldrick, 1990)'
_diffrn_ambient_temperature 90(2)
_diffrn_detector_area_resol_mean 8.366
_diffrn_measured_fraction_theta_full 0.997
_diffrn_measured_fraction_theta_max 0.997
_diffrn_measurement_device_type 'CCD area detector'
_diffrn_measurement_method 'phi and omega scans'
_diffrn_radiation_monochromator graphite
_diffrn_radiation_source 'fine-focus sealed tube'
_diffrn_radiation_type MoK\a
_diffrn_radiation_wavelength 0.71069
_diffrn_reflns_av_R_equivalents 0.1355
_diffrn_reflns_av_sigmaI/netI 0.2060
_diffrn_reflns_limit_h_max 42
_diffrn_reflns_limit_h_min -46
_diffrn_reflns_limit_k_max 45
_diffrn_reflns_limit_k_min -46
_diffrn_reflns_limit_l_max 23
_diffrn_reflns_limit_l_min -25
_diffrn_reflns_number 87359
_diffrn_reflns_theta_full 23.50
_diffrn_reflns_theta_max 23.50
_diffrn_reflns_theta_min 1.39
_exptl_absorpt_coefficient_mu 0.302
_exptl_absorpt_correction_T_max 0.9421
_exptl_absorpt_correction_T_min 0.8397
_exptl_absorpt_correction_type empirical
_exptl_crystal_colour red
_exptl_crystal_density_diffrn 0.702
_exptl_crystal_density_method 'not measured'
_exptl_crystal_description prism
_exptl_crystal_F_000 8672
_exptl_crystal_size_max 0.60
_exptl_crystal_size_mid 0.30
_exptl_crystal_size_min 0.20
_platon_squeeze_details
;
;
_refine_diff_density_max 0.251
_refine_diff_density_min -0.238
_refine_diff_density_rms 0.051
_refine_ls_abs_structure_details 'Flack H D (1983), Acta Cryst. A39, 876-881'
_refine_ls_abs_structure_Flack 0.82(3)
_refine_ls_extinction_method none
_refine_ls_goodness_of_fit_ref 0.715
_refine_ls_hydrogen_treatment constr
_refine_ls_matrix_type full
_refine_ls_number_parameters 613
_refine_ls_number_reflns 14251
_refine_ls_number_restraints 604
_refine_ls_restrained_S_all 0.775
_refine_ls_R_factor_all 0.2196
_refine_ls_R_factor_gt 0.0860
_refine_ls_shift/su_max 0.001
_refine_ls_shift/su_mean 0.000
_refine_ls_structure_factor_coef Fsqd
_refine_ls_weighting_details 'calc w=1/[\s^2^(Fo^2^)+(0.1357P)^2^+0.0000P] where P=(Fo^2^+2Fc^2^)/3'
_refine_ls_weighting_scheme calc
_refine_ls_wR_factor_gt 0.2110
_refine_ls_wR_factor_ref 0.2413
_reflns_number_gt 3699
_reflns_number_total 14251
_reflns_threshold_expression >2sigma(I)
_cod_data_source_file c0sc00605j.txt
_cod_data_source_block 90810so
_cod_depositor_comments
;
The following automatic conversions were performed:

'_symmetry_cell_setting' value 'Tetragonal' changed to 'tetragonal'
according to
/usr/data/users/saulius/automatic-downloads/retrospective/RSC/lib/dictionaries/cif_core.dic
dictionary named 'cif_core.dic' version 2.4.2 from 2011-04-26.

Automatic conversion script
Id: cif_fix_values 2281 2013-09-26 08:29:07Z andrius 
;
_cod_original_cell_volume 38580(22)
_cod_original_sg_symbol_H-M I-42d
_cod_database_code 1515472

loop_
_symmetry_equiv_pos_as_xyz
'x, y, z'
'-x, -y, z'
'x, -y+1/2, -z+1/4'
'-x, y+1/2, -z+1/4'
'y, x+1/2, z+1/4'
'-y, -x+1/2, z+1/4'
'-y, x, -z'
'y, -x, -z'
'x+1/2, y+1/2, z+1/2'
'-x+1/2, -y+1/2, z+1/2'
'x+1/2, -y+1, -z+3/4'
'-x+1/2, y+1, -z+3/4'
'y+1/2, x+1, z+3/4'
'-y+1/2, -x+1, z+3/4'
'-y+1/2, x+1/2, -z+1/2'
'y+1/2, -x+1/2, -z+1/2'

loop_
_atom_site_label
_atom_site_type_symbol
_atom_site_fract_x
_atom_site_fract_y
_atom_site_fract_z
_atom_site_U_iso_or_equiv
_atom_site_adp_type
_atom_site_occupancy
_atom_site_symmetry_multiplicity
_atom_site_calc_flag
_atom_site_refinement_flags
C1 C 0.8617(2) 0.0142(2) 0.8057(4) 0.112(2) Uani 1 1 d U
C2 C 0.8637(2) -0.0077(2) 0.8560(4) 0.109(3) Uani 1 1 d U
H2 H 0.8527 -0.0277 0.8615 0.131 Uiso 1 1 calc R
C3 C 0.8835(2) 0.0062(2) 0.8910(4) 0.110(2) Uani 1 1 d U
C4 C 0.8956(2) 0.0366(2) 0.8659(4) 0.109(2) Uani 1 1 d U
C5 C 0.9182(2) 0.0582(2) 0.8892(3) 0.107(2) Uani 1 1 d U
H5 H 0.9276 0.0519 0.9259 0.128 Uiso 1 1 calc R
C6 C 0.9280(2) 0.0854(3) 0.8680(4) 0.114(2) Uani 1 1 d U
C7 C 0.9500(2) 0.1078(2) 0.8958(4) 0.119(2) Uani 1 1 d U
C8 C 0.9514(2) 0.1362(2) 0.8624(4) 0.133(3) Uani 1 1 d U
H8 H 0.9631 0.1553 0.8715 0.160 Uiso 1 1 calc R
C9 C 0.9308(3) 0.1306(3) 0.8102(4) 0.136(3) Uani 1 1 d U
C10 C 0.9257(3) 0.1544(3) 0.7652(5) 0.169(3) Uani 1 1 d U
C11 C 0.9052(3) 0.1476(3) 0.7165(5) 0.186(3) Uani 1 1 d DU
C12 C 0.8955(4) 0.1712(3) 0.6680(5) 0.213(4) Uani 1 1 d DU
H12 H 0.9058 0.1912 0.6602 0.256 Uiso 1 1 calc R
C13 C 0.8696(4) 0.1593(3) 0.6373(5) 0.217(4) Uani 1 1 d U
H13 H 0.8569 0.1697 0.6077 0.260 Uiso 1 1 calc R
C14 C 0.8664(3) 0.1273(3) 0.6609(5) 0.205(3) Uani 1 1 d DU
C15 C 0.8429(3) 0.1094(3) 0.6395(5) 0.223(4) Uani 1 1 d DU
C16 C 0.8388(3) 0.0742(3) 0.6523(5) 0.186(3) Uani 1 1 d DU
C17 C 0.8191(3) 0.0495(3) 0.6219(5) 0.201(4) Uani 1 1 d DU
H17 H 0.8130 0.0493 0.5812 0.241 Uiso 1 1 calc R
C18 C 0.8118(3) 0.0284(3) 0.6622(5) 0.183(3) Uani 1 1 d DU
H18 H 0.7938 0.0141 0.6616 0.219 Uiso 1 1 calc R
C19 C 0.8354(3) 0.0306(3) 0.7071(4) 0.146(3) Uani 1 1 d DU
C20 C 0.8389(2) 0.0085(2) 0.7569(4) 0.129(2) Uani 1 1 d U
C21 C 0.81822(17) -0.02036(17) 0.7558(2) 0.132(3) Uani 1 1 d GU
C22 C 0.83155(12) -0.0510(2) 0.7622(3) 0.128(3) Uani 1 1 d GU
H22 H 0.8544 -0.0536 0.7630 0.154 Uiso 1 1 calc R
C23 C 0.81153(19) -0.07779(15) 0.7674(3) 0.158(3) Uani 1 1 d GDU
C24 C 0.77817(18) -0.07397(16) 0.7662(3) 0.149(3) Uani 1 1 d GU
H24 H 0.7645 -0.0923 0.7697 0.179 Uiso 1 1 calc R
C25 C 0.76484(12) -0.0433(2) 0.7598(3) 0.159(3) Uani 1 1 d GDU
C26 C 0.78487(18) -0.01654(15) 0.7546(3) 0.133(3) Uani 1 1 d GU
H26 H 0.7758 0.0044 0.7502 0.160 Uiso 1 1 calc R
C27 C 0.8270(4) -0.1121(3) 0.7734(6) 0.197(4) Uani 1 1 d DU
C28 C 0.8093(3) -0.1374(3) 0.7313(6) 0.221(5) Uani 1 1 d DU
H28A H 0.7858 -0.1356 0.7367 0.332 Uiso 1 1 calc R
H28B H 0.8163 -0.1593 0.7413 0.332 Uiso 1 1 calc R
H28C H 0.8147 -0.1327 0.6898 0.332 Uiso 1 1 calc R
C29 C 0.8621(3) -0.1144(3) 0.7736(7) 0.233(6) Uani 1 1 d DU
H29A H 0.8702 -0.1120 0.7329 0.349 Uiso 1 1 calc R
H29B H 0.8686 -0.1356 0.7892 0.349 Uiso 1 1 calc R
H29C H 0.8711 -0.0973 0.7987 0.349 Uiso 1 1 calc R
C30 C 0.8287(5) -0.1212(4) 0.8397(7) 0.290(7) Uani 1 1 d DU
H30A H 0.8069 -0.1208 0.8568 0.435 Uiso 1 1 calc R
H30B H 0.8425 -0.1057 0.8607 0.435 Uiso 1 1 calc R
H30C H 0.8378 -0.1429 0.8438 0.435 Uiso 1 1 calc R
C31 C 0.7283(3) -0.0400(4) 0.7603(6) 0.180(4) Uani 1 1 d DU
C32 C 0.7161(3) -0.0341(3) 0.6989(5) 0.213(5) Uani 1 1 d DU
H32A H 0.7269 -0.0152 0.6821 0.319 Uiso 1 1 calc R
H32B H 0.6927 -0.0303 0.7001 0.319 Uiso 1 1 calc R
H32C H 0.7206 -0.0531 0.6741 0.319 Uiso 1 1 calc R
C33 C 0.7120(3) -0.0700(4) 0.7877(6) 0.269(6) Uani 1 1 d DU
H33A H 0.7201 -0.0733 0.8282 0.403 Uiso 1 1 calc R
H33B H 0.7170 -0.0891 0.7635 0.403 Uiso 1 1 calc R
H33C H 0.6886 -0.0668 0.7890 0.403 Uiso 1 1 calc R
C34 C 0.7193(3) -0.0109(3) 0.7975(6) 0.259(6) Uani 1 1 d DU
H34A H 0.7266 -0.0141 0.8384 0.388 Uiso 1 1 calc R
H34B H 0.6958 -0.0081 0.7971 0.388 Uiso 1 1 calc R
H34C H 0.7296 0.0085 0.7810 0.388 Uiso 1 1 calc R
C35 C 0.8249(2) 0.1221(3) 0.5849(5) 0.281(4) Uani 1 1 d GDU
C36 C 0.8296(2) 0.1108(2) 0.5274(5) 0.292(5) Uani 1 1 d GDU
H36 H 0.8458 0.0951 0.5197 0.351 Uiso 1 1 calc R
C37 C 0.8107(3) 0.1226(3) 0.4812(4) 0.349(5) Uani 1 1 d GDU
C38 C 0.7871(3) 0.1456(3) 0.4925(4) 0.357(5) Uani 1 1 d GDU
H38 H 0.7742 0.1537 0.4609 0.429 Uiso 1 1 calc R
C39 C 0.7823(2) 0.1569(3) 0.5500(4) 0.377(5) Uani 1 1 d GDU
C40 C 0.8013(3) 0.1452(3) 0.5962(4) 0.329(5) Uani 1 1 d GDU
H40 H 0.7980 0.1529 0.6355 0.395 Uiso 1 1 calc RD
C41 C 0.8183(3) 0.1056(3) 0.4222(5) 0.399(6) Uani 1 1 d DU
C42 C 0.8027(5) 0.0712(3) 0.4246(7) 0.411(8) Uani 1 1 d DU
H42A H 0.8106 0.0596 0.4596 0.617 Uiso 1 1 calc R
H42B H 0.8085 0.0591 0.3887 0.617 Uiso 1 1 calc R
H42C H 0.7791 0.0732 0.4269 0.617 Uiso 1 1 calc R
C43 C 0.8031(4) 0.1240(4) 0.3704(5) 0.402(9) Uani 1 1 d DU
H43A H 0.8036 0.1106 0.3347 0.603 Uiso 1 1 calc R
H43B H 0.8152 0.1440 0.3633 0.603 Uiso 1 1 calc R
H43C H 0.7806 0.1294 0.3801 0.603 Uiso 1 1 calc R
C44 C 0.8549(3) 0.1018(5) 0.4142(7) 0.429(10) Uani 1 1 d DU
H44A H 0.8639 0.0900 0.4481 0.644 Uiso 1 1 calc R
H44B H 0.8650 0.1232 0.4118 0.644 Uiso 1 1 calc R
H44C H 0.8593 0.0899 0.3775 0.644 Uiso 1 1 calc R
C45 C 0.7567(4) 0.1826(4) 0.5618(7) 0.428(6) Uani 1 1 d DU
C46 C 0.7744(5) 0.2150(4) 0.5533(11) 0.471(11) Uani 1 1 d DU
H46A H 0.7861 0.2204 0.5897 0.707 Uiso 1 1 calc R
H46B H 0.7586 0.2320 0.5445 0.707 Uiso 1 1 calc R
H46C H 0.7897 0.2131 0.5202 0.707 Uiso 1 1 calc R
C47 C 0.7296(5) 0.1815(6) 0.5145(10) 0.491(11) Uani 1 1 d DU
H47A H 0.7108 0.1936 0.5289 0.737 Uiso 1 1 calc R
H47B H 0.7234 0.1590 0.5071 0.737 Uiso 1 1 calc R
H47C H 0.7374 0.1912 0.4775 0.737 Uiso 1 1 calc R
C48 C 0.7419(5) 0.1797(6) 0.6245(9) 0.492(11) Uani 1 1 d DU
H48A H 0.7572 0.1687 0.6509 0.738 Uiso 1 1 calc RD
H48B H 0.7218 0.1671 0.6224 0.738 Uiso 1 1 calc R
H48C H 0.7372 0.2013 0.6401 0.738 Uiso 1 1 calc R
C49 C 0.9438(3) 0.1836(2) 0.7691(3) 0.179(3) Uani 1 1 d GU
C50 C 0.9773(2) 0.18509(19) 0.7672(3) 0.195(4) Uani 1 1 d GU
H50 H 0.9896 0.1659 0.7619 0.233 Uiso 1 1 calc R
C51 C 0.99290(17) 0.2147(3) 0.7730(3) 0.238(4) Uani 1 1 d GDU
C52 C 0.9750(3) 0.24273(18) 0.7808(3) 0.230(4) Uani 1 1 d GU
H52 H 0.9856 0.2629 0.7848 0.276 Uiso 1 1 calc R
C53 C 0.9414(3) 0.2412(2) 0.7827(3) 0.224(4) Uani 1 1 d GDU
C54 C 0.92584(17) 0.2117(3) 0.7768(3) 0.198(4) Uani 1 1 d GU
H54 H 0.9029 0.2106 0.7781 0.238 Uiso 1 1 calc R
C55 C 1.0298(3) 0.2165(3) 0.7772(6) 0.266(5) Uani 1 1 d DU
C56 C 1.0427(4) 0.2461(3) 0.7425(7) 0.321(7) Uani 1 1 d DU
H56A H 1.0661 0.2480 0.7488 0.481 Uiso 1 1 calc R
H56B H 1.0320 0.2657 0.7567 0.481 Uiso 1 1 calc R
H56C H 1.0384 0.2432 0.7001 0.481 Uiso 1 1 calc R
C57 C 1.0461(3) 0.1853(3) 0.7568(8) 0.302(7) Uani 1 1 d DU
H57A H 1.0696 0.1876 0.7602 0.453 Uiso 1 1 calc R
H57B H 1.0404 0.1810 0.7154 0.453 Uiso 1 1 calc R
H57C H 1.0389 0.1673 0.7818 0.453 Uiso 1 1 calc R
C58 C 1.0395(4) 0.2238(4) 0.8420(6) 0.304(7) Uani 1 1 d DU
H58A H 1.0629 0.2278 0.8440 0.456 Uiso 1 1 calc R
H58B H 1.0341 0.2053 0.8672 0.456 Uiso 1 1 calc R
H58C H 1.0279 0.2430 0.8559 0.456 Uiso 1 1 calc R
C59 C 0.9170(4) 0.2717(4) 0.7933(6) 0.244(4) Uani 1 1 d DU
C60 C 0.9085(4) 0.2839(3) 0.7305(5) 0.281(7) Uani 1 1 d DU
H60A H 0.8959 0.3039 0.7335 0.422 Uiso 1 1 calc R
H60B H 0.8958 0.2675 0.7096 0.422 Uiso 1 1 calc R
H60C H 0.9285 0.2882 0.7084 0.422 Uiso 1 1 calc R
C61 C 0.9355(4) 0.2969(3) 0.8312(6) 0.280(7) Uani 1 1 d DU
H61A H 0.9225 0.3166 0.8347 0.420 Uiso 1 1 calc R
H61B H 0.9561 0.3020 0.8120 0.420 Uiso 1 1 calc R
H61C H 0.9396 0.2881 0.8709 0.420 Uiso 1 1 calc R
C62 C 0.8873(4) 0.2628(4) 0.8282(7) 0.293(7) Uani 1 1 d DU
H62A H 0.8738 0.2820 0.8338 0.440 Uiso 1 1 calc R
H62B H 0.8937 0.2542 0.8670 0.440 Uiso 1 1 calc R
H62C H 0.8750 0.2463 0.8064 0.440 Uiso 1 1 calc R
C1T C 0.9665(2) 0.1008(2) 0.9516(4) 0.122(2) Uani 1 1 d U
C2T C 0.9806(2) 0.0706(3) 0.9695(4) 0.133(3) Uani 1 1 d U
H2T H 0.9806 0.0516 0.9459 0.159 Uiso 1 1 calc R
C3T C 0.9943(2) 0.0728(3) 1.0253(4) 0.139(3) Uani 1 1 d U
H3T H 1.0032 0.0547 1.0455 0.167 Uiso 1 1 calc R
C4T C 0.9940(2) 0.1044(2) 1.0499(4) 0.115(3) Uani 1 1 d U
N1 N 0.88000(17) 0.03946(18) 0.8103(3) 0.105(2) Uani 1 1 d U
N2 N 0.8521(2) 0.0599(2) 0.7020(3) 0.151(3) Uani 1 1 d U
N3 N 0.8849(2) 0.1220(2) 0.7094(3) 0.167(3) Uani 1 1 d DU
N4 N 0.91652(17) 0.10030(19) 0.8110(3) 0.124(2) Uani 1 1 d U
S1 S 0.97339(6) 0.12907(5) 1.00403(10) 0.1178(8) Uani 1 1 d U
Zn1 Zn 0.88610(3) 0.07870(3) 0.75525(4) 0.1358(5) Uani 1 1 d .

loop_
_atom_site_aniso_label
_atom_site_aniso_U_11
_atom_site_aniso_U_22
_atom_site_aniso_U_33
_atom_site_aniso_U_23
_atom_site_aniso_U_13
_atom_site_aniso_U_12
C1 0.122(6) 0.144(6) 0.070(5) 0.007(5) 0.009(5) -0.061(5)
C2 0.114(6) 0.122(6) 0.092(6) -0.006(5) 0.020(5) -0.051(5)
C3 0.105(6) 0.126(6) 0.098(6) 0.006(5) 0.013(5) -0.033(5)
C4 0.125(6) 0.129(6) 0.073(4) 0.027(5) -0.012(4) -0.038(5)
C5 0.130(6) 0.119(6) 0.071(5) 0.019(5) -0.019(5) -0.050(5)
C6 0.129(5) 0.128(6) 0.086(5) 0.019(5) -0.020(4) -0.050(5)
C7 0.148(6) 0.121(6) 0.090(5) 0.009(5) -0.039(5) -0.048(5)
C8 0.167(6) 0.123(6) 0.110(6) 0.016(5) -0.048(5) -0.065(5)
C9 0.186(6) 0.135(6) 0.089(5) 0.046(5) -0.049(5) -0.064(5)
C10 0.241(7) 0.155(6) 0.111(5) 0.046(6) -0.058(6) -0.063(6)
C11 0.273(8) 0.179(7) 0.107(5) 0.057(6) -0.067(6) -0.082(6)
C12 0.297(9) 0.206(8) 0.137(7) 0.064(6) -0.084(7) -0.106(7)
C13 0.301(9) 0.214(8) 0.135(7) 0.065(7) -0.100(7) -0.102(8)
C14 0.271(8) 0.212(7) 0.132(6) 0.041(6) -0.101(6) -0.085(7)
C15 0.255(7) 0.259(7) 0.155(6) 0.051(7) -0.100(6) -0.077(7)
C16 0.215(7) 0.232(7) 0.112(5) 0.059(6) -0.092(5) -0.105(6)
C17 0.248(8) 0.241(8) 0.113(6) 0.072(6) -0.073(6) -0.110(7)
C18 0.212(8) 0.225(8) 0.111(6) 0.063(6) -0.047(6) -0.118(7)
C19 0.172(6) 0.195(7) 0.072(5) 0.023(5) -0.046(5) -0.100(5)
C20 0.140(5) 0.163(6) 0.085(5) 0.007(5) -0.004(5) -0.070(5)
C21 0.133(6) 0.165(6) 0.098(4) -0.009(6) 0.013(6) -0.054(6)
C22 0.133(6) 0.161(7) 0.092(5) -0.005(6) 0.023(5) -0.049(5)
C23 0.162(6) 0.185(7) 0.127(5) -0.010(6) 0.014(6) -0.046(6)
C24 0.139(6) 0.189(7) 0.119(5) -0.011(6) 0.024(6) -0.050(6)
C25 0.129(6) 0.219(7) 0.128(5) -0.014(6) 0.017(6) -0.060(6)
C26 0.129(6) 0.167(6) 0.105(5) -0.014(6) 0.001(6) -0.062(5)
C27 0.224(8) 0.192(8) 0.177(7) -0.019(8) 0.013(8) -0.025(8)
C28 0.261(12) 0.194(11) 0.208(11) -0.052(10) 0.016(10) -0.048(10)
C29 0.214(12) 0.168(10) 0.316(15) -0.024(10) 0.035(12) 0.022(10)
C30 0.391(16) 0.270(14) 0.209(13) 0.020(13) 0.006(14) 0.056(13)
C31 0.116(6) 0.266(9) 0.158(7) 0.003(8) 0.022(7) -0.044(7)
C32 0.167(10) 0.344(14) 0.128(9) -0.009(10) 0.034(8) 0.017(10)
C33 0.145(10) 0.351(16) 0.311(14) 0.101(13) 0.033(10) -0.024(11)
C34 0.162(11) 0.340(16) 0.274(14) -0.066(14) 0.025(11) -0.015(11)
C35 0.295(9) 0.319(9) 0.229(8) 0.054(8) -0.108(8) -0.038(7)
C36 0.307(10) 0.346(10) 0.224(9) 0.053(9) -0.101(9) -0.034(8)
C37 0.389(11) 0.394(11) 0.264(9) 0.042(9) -0.087(9) -0.014(9)
C38 0.387(11) 0.405(11) 0.279(10) 0.048(10) -0.099(10) 0.020(9)
C39 0.397(10) 0.417(10) 0.318(10) 0.038(9) -0.086(9) 0.032(9)
C40 0.349(11) 0.369(10) 0.270(9) 0.054(9) -0.117(9) 0.019(9)
C41 0.454(13) 0.436(13) 0.308(11) 0.043(11) -0.062(12) -0.016(12)
C42 0.475(16) 0.427(16) 0.331(13) 0.035(14) -0.058(14) -0.055(15)
C43 0.48(2) 0.48(2) 0.251(15) 0.024(17) -0.122(16) 0.084(18)
C44 0.47(2) 0.49(2) 0.327(18) 0.069(17) -0.083(19) 0.06(2)
C45 0.436(11) 0.459(11) 0.390(11) 0.023(10) -0.054(10) 0.024(10)
C46 0.464(13) 0.481(14) 0.469(14) 0.013(10) -0.004(10) -0.003(10)
C47 0.486(14) 0.508(14) 0.480(14) 0.004(10) -0.004(10) 0.008(10)
C48 0.492(14) 0.504(13) 0.480(14) 0.001(10) -0.013(10) 0.012(10)
C49 0.265(8) 0.157(7) 0.113(5) 0.046(6) -0.043(6) -0.089(7)
C50 0.286(9) 0.168(7) 0.129(6) 0.015(6) 0.008(7) -0.109(7)
C51 0.318(9) 0.224(8) 0.173(6) -0.002(7) 0.018(8) -0.107(8)
C52 0.324(10) 0.207(8) 0.160(7) 0.034(7) 0.000(8) -0.098(8)
C53 0.321(9) 0.204(8) 0.147(6) 0.047(7) -0.056(7) -0.078(7)
C54 0.295(9) 0.178(8) 0.121(6) 0.067(7) -0.074(6) -0.089(7)
C55 0.310(10) 0.249(10) 0.238(9) -0.004(9) 0.038(10) -0.125(9)
C56 0.338(15) 0.286(15) 0.338(16) 0.054(14) 0.084(14) -0.123(13)
C57 0.300(15) 0.279(15) 0.327(16) 0.019(15) 0.002(14) -0.125(13)
C58 0.354(16) 0.290(15) 0.267(15) -0.043(14) 0.040(15) -0.095(13)
C59 0.344(11) 0.207(9) 0.182(8) 0.073(8) -0.064(9) -0.054(8)
C60 0.393(16) 0.242(12) 0.210(13) 0.092(11) -0.082(12) 0.003(12)
C61 0.335(16) 0.282(15) 0.224(13) 0.010(12) -0.063(12) -0.082(13)
C62 0.377(18) 0.240(14) 0.263(15) 0.078(12) -0.044(14) -0.002(14)
C1T 0.141(5) 0.128(6) 0.096(5) 0.000(5) -0.027(5) -0.026(5)
C2T 0.142(6) 0.147(7) 0.109(6) -0.018(6) -0.039(5) 0.001(5)
C3T 0.154(6) 0.148(7) 0.115(6) -0.001(6) -0.057(5) 0.017(6)
C4T 0.137(6) 0.124(6) 0.085(5) -0.013(5) -0.031(5) 0.022(5)
N1 0.109(5) 0.149(5) 0.058(4) 0.021(4) -0.013(4) -0.043(4)
N2 0.171(6) 0.216(7) 0.067(4) 0.029(5) -0.059(4) -0.096(5)
N3 0.258(7) 0.160(6) 0.083(4) 0.051(5) -0.089(5) -0.077(6)
N4 0.153(5) 0.142(6) 0.077(4) 0.030(4) -0.039(4) -0.052(5)
S1 0.148(2) 0.125(2) 0.0808(14) 0.0079(16) -0.0221(16) 0.0032(15)
Zn1 0.1663(11) 0.1610(11) 0.0802(6) 0.0370(8) -0.0433(7) -0.0496(8)

loop_
_atom_type_symbol
_atom_type_description
_atom_type_scat_dispersion_real
_atom_type_scat_dispersion_imag
_atom_type_scat_source
C C 0.0033 0.0016 'International Tables Vol C Tables 4.2.6.8 and 6.1.1.4'
H H 0.0000 0.0000 'International Tables Vol C Tables 4.2.6.8 and 6.1.1.4'
N N 0.0061 0.0033 'International Tables Vol C Tables 4.2.6.8 and 6.1.1.4'
S S 0.1246 0.1234 'International Tables Vol C Tables 4.2.6.8 and 6.1.1.4'
Zn Zn 0.2839 1.4301 'International Tables Vol C Tables 4.2.6.8 and 6.1.1.4'

loop_
_geom_angle_atom_site_label_1
_geom_angle_atom_site_label_2
_geom_angle_atom_site_label_3
_geom_angle
_geom_angle_site_symmetry_1
_geom_angle_site_symmetry_3
N1 C1 C2 114.1(9) . .
N1 C1 C20 124.4(9) . .
C2 C1 C20 121.4(9) . .
C3 C2 C1 103.7(8) . .
C3 C2 H2 128.2 . .
C1 C2 H2 128.2 . .
C2 C3 C4 111.6(9) . .
C2 C3 C4T 127.5(9) . 7_647
C4 C3 C4T 120.8(9) . 7_647
C5 C4 N1 126.0(8) . .
C5 C4 C3 129.2(8) . .
N1 C4 C3 104.8(8) . .
C6 C5 C4 129.1(8) . .
C6 C5 H5 115.4 . .
C4 C5 H5 115.4 . .
C5 C6 C7 126.9(9) . .
C5 C6 N4 125.1(8) . .
C7 C6 N4 108.0(8) . .
C8 C7 C6 109.3(8) . .
C8 C7 C1T 127.8(8) . .
C6 C7 C1T 122.9(9) . .
C7 C8 C9 105.9(8) . .
C7 C8 H8 127.0 . .
C9 C8 H8 127.0 . .
N4 C9 C10 124.8(9) . .
N4 C9 C8 112.4(8) . .
C10 C9 C8 122.8(9) . .
C11 C10 C49 121.9(9) . .
C11 C10 C9 120.1(9) . .
C49 C10 C9 117.8(10) . .
N3 C11 C10 127.8(9) . .
N3 C11 C12 104.6(9) . .
C10 C11 C12 126.2(10) . .
C13 C12 C11 110.0(11) . .
C13 C12 H12 125.0 . .
C11 C12 H12 125.0 . .
C12 C13 C14 102.5(11) . .
C12 C13 H13 128.8 . .
C14 C13 H13 128.8 . .
C15 C14 N3 128.6(12) . .
C15 C14 C13 116.9(11) . .
N3 C14 C13 113.4(11) . .
C14 C15 C16 124.2(11) . .
C14 C15 C35 117.4(10) . .
C16 C15 C35 115.8(9) . .
N2 C16 C17 107.5(10) . .
N2 C16 C15 122.0(9) . .
C17 C16 C15 130.2(10) . .
C18 C17 C16 105.7(10) . .
C18 C17 H17 127.1 . .
C16 C17 H17 127.1 . .
C17 C18 C19 107.2(10) . .
C17 C18 H18 126.4 . .
C19 C18 H18 126.4 . .
N2 C19 C18 109.8(9) . .
N2 C19 C20 124.0(8) . .
C18 C19 C20 125.5(9) . .
C19 C20 C1 122.8(8) . .
C19 C20 C21 116.1(8) . .
C1 C20 C21 121.2(8) . .
C22 C21 C26 120.0 . .
C22 C21 C20 120.5(7) . .
C26 C21 C20 119.1(7) . .
C23 C22 C21 120.0 . .
C23 C22 H22 120.0 . .
C21 C22 H22 120.0 . .
C22 C23 C24 120.0 . .
C22 C23 C27 119.2(8) . .
C24 C23 C27 120.8(8) . .
C25 C24 C23 120.0 . .
C25 C24 H24 120.0 . .
C23 C24 H24 120.0 . .
C24 C25 C26 120.0 . .
C24 C25 C31 118.5(8) . .
C26 C25 C31 121.5(8) . .
C25 C26 C21 120.0 . .
C25 C26 H26 120.0 . .
C21 C26 H26 120.0 . .
C29 C27 C30 86.3(12) . .
C29 C27 C23 118.0(11) . .
C30 C27 C23 108.9(12) . .
C29 C27 C28 114.7(13) . .
C30 C27 C28 116.0(13) . .
C23 C27 C28 110.9(11) . .
C27 C28 H28A 109.5 . .
C27 C28 H28B 109.5 . .
H28A C28 H28B 109.5 . .
C27 C28 H28C 109.5 . .
H28A C28 H28C 109.5 . .
H28B C28 H28C 109.5 . .
C27 C29 H29A 109.5 . .
C27 C29 H29B 109.5 . .
H29A C29 H29B 109.5 . .
C27 C29 H29C 109.5 . .
H29A C29 H29C 109.5 . .
H29B C29 H29C 109.5 . .
C27 C30 H30A 109.5 . .
C27 C30 H30B 109.5 . .
H30A C30 H30B 109.5 . .
C27 C30 H30C 109.5 . .
H30A C30 H30C 109.5 . .
H30B C30 H30C 109.5 . .
C32 C31 C34 107.4(11) . .
C32 C31 C25 110.2(9) . .
C34 C31 C25 108.7(10) . .
C32 C31 C33 110.8(10) . .
C34 C31 C33 108.2(10) . .
C25 C31 C33 111.4(10) . .
C31 C32 H32A 109.5 . .
C31 C32 H32B 109.5 . .
H32A C32 H32B 109.5 . .
C31 C32 H32C 109.5 . .
H32A C32 H32C 109.5 . .
H32B C32 H32C 109.5 . .
C31 C33 H33A 109.5 . .
C31 C33 H33B 109.5 . .
H33A C33 H33B 109.5 . .
C31 C33 H33C 109.5 . .
H33A C33 H33C 109.5 . .
H33B C33 H33C 109.5 . .
C31 C34 H34A 109.5 . .
C31 C34 H34B 109.5 . .
H34A C34 H34B 109.5 . .
C31 C34 H34C 109.5 . .
H34A C34 H34C 109.5 . .
H34B C34 H34C 109.5 . .
C36 C35 C40 120.0 . .
C36 C35 C15 124.3(10) . .
C40 C35 C15 115.5(10) . .
C37 C36 C35 120.0 . .
C37 C36 H36 120.0 . .
C35 C36 H36 120.0 . .
C36 C37 C38 120.0 . .
C36 C37 C41 111.9(7) . .
C38 C37 C41 128.0(7) . .
C39 C38 C37 120.0 . .
C39 C38 H38 120.0 . .
C37 C38 H38 120.0 . .
C38 C39 C40 120.0 . .
C38 C39 C45 119.7(4) . .
C40 C39 C45 120.3(4) . .
C39 C40 C35 120.0 . .
C39 C40 H40 120.0 . .
C35 C40 H40 120.0 . .
C43 C41 C44 111.6(7) . .
C43 C41 C37 110.3(7) . .
C44 C41 C37 110.5(7) . .
C43 C41 C42 108.0(7) . .
C44 C41 C42 108.6(7) . .
C37 C41 C42 107.6(7) . .
C41 C42 H42A 109.5 . .
C41 C42 H42B 109.5 . .
H42A C42 H42B 109.5 . .
C41 C42 H42C 109.5 . .
H42A C42 H42C 109.5 . .
H42B C42 H42C 109.5 . .
C41 C43 H43A 109.5 . .
C41 C43 H43B 109.5 . .
H43A C43 H43B 109.5 . .
C41 C43 H43C 109.5 . .
H43A C43 H43C 109.5 . .
H43B C43 H43C 109.5 . .
C41 C44 H44A 109.5 . .
C41 C44 H44B 109.5 . .
H44A C44 H44B 109.5 . .
C41 C44 H44C 109.5 . .
H44A C44 H44C 109.5 . .
H44B C44 H44C 109.5 . .
C39 C45 C46 104.7(11) . .
C39 C45 C48 112.4(9) . .
C46 C45 C48 111.8(13) . .
C39 C45 C47 111.3(11) . .
C46 C45 C47 106.6(12) . .
C48 C45 C47 109.8(12) . .
C45 C46 H46A 109.5 . .
C45 C46 H46B 109.5 . .
H46A C46 H46B 109.5 . .
C45 C46 H46C 109.5 . .
H46A C46 H46C 109.5 . .
H46B C46 H46C 109.5 . .
C45 C47 H47A 109.5 . .
C45 C47 H47B 109.5 . .
H47A C47 H47B 109.5 . .
C45 C47 H47C 109.5 . .
H47A C47 H47C 109.5 . .
H47B C47 H47C 109.5 . .
C45 C48 H48A 109.5 . .
C45 C48 H48B 109.5 . .
H48A C48 H48B 109.5 . .
C45 C48 H48C 109.5 . .
H48A C48 H48C 109.5 . .
H48B C48 H48C 109.5 . .
C50 C49 C54 120.0 . .
C50 C49 C10 124.1(10) . .
C54 C49 C10 115.9(10) . .
C49 C50 C51 120.0 . .
C49 C50 H50 120.0 . .
C51 C50 H50 120.0 . .
C50 C51 C52 120.0 . .
C50 C51 C55 120.8(9) . .
C52 C51 C55 118.9(9) . .
C53 C52 C51 120.0 . .
C53 C52 H52 120.0 . .
C51 C52 H52 120.0 . .
C52 C53 C54 120.0 . .
C52 C53 C59 126.0(9) . .
C54 C53 C59 113.9(9) . .
C53 C54 C49 120.0 . .
C53 C54 H54 120.0 . .
C49 C54 H54 120.0 . .
C57 C55 C51 112.4(10) . .
C57 C55 C58 109.6(11) . .
C51 C55 C58 109.2(10) . .
C57 C55 C56 111.3(11) . .
C51 C55 C56 110.6(10) . .
C58 C55 C56 103.4(10) . .
C55 C56 H56A 109.5 . .
C55 C56 H56B 109.5 . .
H56A C56 H56B 109.5 . .
C55 C56 H56C 109.5 . .
H56A C56 H56C 109.5 . .
H56B C56 H56C 109.5 . .
C55 C57 H57A 109.5 . .
C55 C57 H57B 109.5 . .
H57A C57 H57B 109.5 . .
C55 C57 H57C 109.5 . .
H57A C57 H57C 109.5 . .
H57B C57 H57C 109.5 . .
C55 C58 H58A 109.5 . .
C55 C58 H58B 109.5 . .
H58A C58 H58B 109.5 . .
C55 C58 H58C 109.5 . .
H58A C58 H58C 109.5 . .
H58B C58 H58C 109.5 . .
C62 C59 C60 111.9(13) . .
C62 C59 C61 106.4(13) . .
C60 C59 C61 113.3(11) . .
C62 C59 C53 113.2(11) . .
C60 C59 C53 105.0(11) . .
C61 C59 C53 107.1(12) . .
C59 C60 H60A 109.5 . .
C59 C60 H60B 109.5 . .
H60A C60 H60B 109.5 . .
C59 C60 H60C 109.5 . .
H60A C60 H60C 109.5 . .
H60B C60 H60C 109.5 . .
C59 C61 H61A 109.5 . .
C59 C61 H61B 109.5 . .
H61A C61 H61B 109.5 . .
C59 C61 H61C 109.5 . .
H61A C61 H61C 109.5 . .
H61B C61 H61C 109.5 . .
C59 C62 H62A 109.5 . .
C59 C62 H62B 109.5 . .
H62A C62 H62B 109.5 . .
C59 C62 H62C 109.5 . .
H62A C62 H62C 109.5 . .
H62B C62 H62C 109.5 . .
C2T C1T C7 127.1(9) . .
C2T C1T S1 109.8(7) . .
C7 C1T S1 123.0(8) . .
C3T C2T C1T 111.4(10) . .
C3T C2T H2T 124.3 . .
C1T C2T H2T 124.3 . .
C2T C3T C4T 114.2(10) . .
C2T C3T H3T 122.9 . .
C4T C3T H3T 122.9 . .
C3T C4T C3 130.3(9) . 8_667
C3T C4T S1 109.0(7) . .
C3 C4T S1 120.5(7) 8_667 .
C1 N1 C4 105.8(8) . .
C1 N1 Zn1 131.3(6) . .
C4 N1 Zn1 122.9(6) . .
C16 N2 C19 104.0(8) . .
C16 N2 Zn1 126.6(7) . .
C19 N2 Zn1 129.3(6) . .
C14 N3 C11 108.5(10) . .
C14 N3 Zn1 123.8(8) . .
C11 N3 Zn1 127.1(7) . .
C9 N4 C6 104.3(7) . .
C9 N4 Zn1 131.9(6) . .
C6 N4 Zn1 123.7(6) . .
C4T S1 C1T 95.3(5) . .
N4 Zn1 N2 174.4(4) . .
N4 Zn1 N1 93.0(3) . .
N2 Zn1 N1 88.1(3) . .
N4 Zn1 N3 86.6(3) . .
N2 Zn1 N3 91.3(3) . .
N1 Zn1 N3 168.8(3) . .

loop_
_geom_bond_atom_site_label_1
_geom_bond_atom_site_label_2
_geom_bond_distance
_geom_bond_site_symmetry_2
C1 N1 1.296(9) .
C1 C2 1.453(11) .
C1 C20 1.466(12) .
C2 C3 1.276(9) .
C2 H2 0.9500 .
C3 C4 1.470(11) .
C3 C4T 1.510(11) 7_647
C4 C5 1.393(10) .
C4 N1 1.413(9) .
C5 C6 1.292(9) .
C5 H5 0.9500 .
C6 C7 1.443(11) .
C6 N4 1.502(10) .
C7 C8 1.398(11) .
C7 C1T 1.459(11) .
C8 C9 1.469(11) .
C8 H8 0.9500 .
C9 N4 1.385(10) .
C9 C10 1.429(12) .
C10 C11 1.415(13) .
C10 C49 1.423(11) .
C11 N3 1.364(8) .
C11 C12 1.518(12) .
C12 C13 1.367(13) .
C12 H12 0.9500 .
C13 C14 1.435(14) .
C13 H13 0.9500 .
C14 C15 1.315(14) .
C14 N3 1.353(8) .
C15 C16 1.495(12) .
C15 C35 1.532(9) .
C16 N2 1.380(11) .
C16 C17 1.475(11) .
C17 C18 1.297(11) .
C17 H17 0.9500 .
C18 C19 1.413(11) .
C18 H18 0.9500 .
C19 N2 1.398(10) .
C19 C20 1.453(12) .
C20 C21 1.471(9) .
C21 C22 1.3900 .
C21 C26 1.3900 .
C22 C23 1.3900 .
C22 H22 0.9500 .
C23 C24 1.3900 .
C23 C27 1.563(14) .
C24 C25 1.3900 .
C24 H24 0.9500 .
C25 C26 1.3900 .
C25 C31 1.520(11) .
C26 H26 0.9500 .
C27 C29 1.458(14) .
C27 C30 1.542(16) .
C27 C28 1.591(14) .
C28 H28A 0.9800 .
C28 H28B 0.9800 .
C28 H28C 0.9800 .
C29 H29A 0.9800 .
C29 H29B 0.9800 .
C29 H29C 0.9800 .
C30 H30A 0.9800 .
C30 H30B 0.9800 .
C30 H30C 0.9800 .
C31 C32 1.492(13) .
C31 C34 1.516(14) .
C31 C33 1.542(14) .
C32 H32A 0.9800 .
C32 H32B 0.9800 .
C32 H32C 0.9800 .
C33 H33A 0.9800 .
C33 H33B 0.9800 .
C33 H33C 0.9800 .
C34 H34A 0.9800 .
C34 H34B 0.9800 .
C34 H34C 0.9800 .
C35 C36 1.3900 .
C35 C40 1.3900 .
C36 C37 1.3900 .
C36 H36 0.9500 .
C37 C38 1.3900 .
C37 C41 1.535(10) .
C38 C39 1.3900 .
C38 H38 0.9500 .
C39 C40 1.3900 .
C39 C45 1.526(10) .
C40 H40 0.9500 .
C41 C43 1.530(10) .
C41 C44 1.534(10) .
C41 C42 1.568(10) .
C42 H42A 0.9800 .
C42 H42B 0.9800 .
C42 H42C 0.9800 .
C43 H43A 0.9800 .
C43 H43B 0.9800 .
C43 H43C 0.9800 .
C44 H44A 0.9800 .
C44 H44B 0.9800 .
C44 H44C 0.9800 .
C45 C46 1.538(10) .
C45 C48 1.545(10) .
C45 C47 1.548(10) .
C46 H46A 0.9800 .
C46 H46B 0.9800 .
C46 H46C 0.9800 .
C47 H47A 0.9800 .
C47 H47B 0.9800 .
C47 H47C 0.9800 .
C48 H48A 0.9800 .
C48 H48B 0.9800 .
C48 H48C 0.9800 .
C49 C50 1.3900 .
C49 C54 1.3900 .
C50 C51 1.3900 .
C50 H50 0.9500 .
C51 C52 1.3900 .
C51 C55 1.533(9) .
C52 C53 1.3900 .
C52 H52 0.9500 .
C53 C54 1.3900 .
C53 C59 1.634(19) .
C54 H54 0.9500 .
C55 C57 1.528(10) .
C55 C58 1.544(10) .
C55 C56 1.548(10) .
C56 H56A 0.9800 .
C56 H56B 0.9800 .
C56 H56C 0.9800 .
C57 H57A 0.9800 .
C57 H57B 0.9800 .
C57 H57C 0.9800 .
C58 H58A 0.9800 .
C58 H58B 0.9800 .
C58 H58C 0.9800 .
C59 C62 1.505(15) .
C59 C60 1.543(13) .
C59 C61 1.552(14) .
C60 H60A 0.9800 .
C60 H60B 0.9800 .
C60 H60C 0.9800 .
C61 H61A 0.9800 .
C61 H61B 0.9800 .
C61 H61C 0.9800 .
C62 H62A 0.9800 .
C62 H62B 0.9800 .
C62 H62C 0.9800 .
C1T C2T 1.437(11) .
C1T S1 1.685(9) .
C2T C3T 1.381(10) .
C2T H2T 0.9500 .
C3T C4T 1.420(11) .
C3T H3T 0.9500 .
C4T C3 1.510(11) 8_667
C4T S1 1.684(9) .
N1 Zn1 2.059(7) .
N2 Zn1 2.007(7) .
N3 Zn1 2.068(8) .
N4 Zn1 1.990(7) .

loop_
_geom_torsion_atom_site_label_1
_geom_torsion_atom_site_label_2
_geom_torsion_atom_site_label_3
_geom_torsion_atom_site_label_4
_geom_torsion
_geom_torsion_site_symmetry_1
_geom_torsion_site_symmetry_4
N1 C1 C2 C3 1.2(11) . .
C20 C1 C2 C3 -174.3(8) . .
C1 C2 C3 C4 -1.0(10) . .
C1 C2 C3 C4T -178.0(8) . 7_647
C2 C3 C4 C5 -177.8(9) . .
C4T C3 C4 C5 -0.6(14) 7_647 .
C2 C3 C4 N1 0.6(11) . .
C4T C3 C4 N1 177.8(7) 7_647 .
N1 C4 C5 C6 4.4(16) . .
C3 C4 C5 C6 -177.5(10) . .
C4 C5 C6 C7 175.9(9) . .
C4 C5 C6 N4 0.3(16) . .
C5 C6 C7 C8 -172.4(10) . .
N4 C6 C7 C8 3.8(10) . .
C5 C6 C7 C1T 5.3(16) . .
N4 C6 C7 C1T -178.5(8) . .
C6 C7 C8 C9 -3.1(11) . .
C1T C7 C8 C9 179.3(9) . .
C7 C8 C9 N4 1.3(12) . .
C7 C8 C9 C10 179.4(10) . .
N4 C9 C10 C11 -1.1(18) . .
C8 C9 C10 C11 -179.0(11) . .
N4 C9 C10 C49 -176.3(11) . .
C8 C9 C10 C49 5.8(17) . .
C49 C10 C11 N3 -174.6(13) . .
C9 C10 C11 N3 10(2) . .
C49 C10 C11 C12 -10(2) . .
C9 C10 C11 C12 175.0(12) . .
N3 C11 C12 C13 2.8(16) . .
C10 C11 C12 C13 -164.7(14) . .
C11 C12 C13 C14 -7.6(16) . .
C12 C13 C14 C15 179.9(14) . .
C12 C13 C14 N3 10.5(17) . .
N3 C14 C15 C16 -22(3) . .
C13 C14 C15 C16 170.8(14) . .
N3 C14 C15 C35 177.4(13) . .
C13 C14 C15 C35 10(2) . .
C14 C15 C16 N2 23(2) . .
C35 C15 C16 N2 -176.1(11) . .
C14 C15 C16 C17 -163.9(15) . .
C35 C15 C16 C17 -3(2) . .
N2 C16 C17 C18 22.8(15) . .
C15 C16 C17 C18 -151.2(15) . .
C16 C17 C18 C19 -23.6(15) . .
C17 C18 C19 N2 17.3(15) . .
C17 C18 C19 C20 -171.6(12) . .
N2 C19 C20 C1 -3.2(17) . .
C18 C19 C20 C1 -173.1(10) . .
N2 C19 C20 C21 177.2(10) . .
C18 C19 C20 C21 7.3(16) . .
N1 C1 C20 C19 2.4(15) . .
C2 C1 C20 C19 177.4(9) . .
N1 C1 C20 C21 -178.0(8) . .
C2 C1 C20 C21 -3.0(13) . .
C19 C20 C21 C22 127.4(8) . .
C1 C20 C21 C22 -52.3(10) . .
C19 C20 C21 C26 -59.4(9) . .
C1 C20 C21 C26 120.9(8) . .
C26 C21 C22 C23 0.0 . .
C20 C21 C22 C23 173.1(7) . .
C21 C22 C23 C24 0.0 . .
C21 C22 C23 C27 178.9(8) . .
C22 C23 C24 C25 0.0 . .
C27 C23 C24 C25 -178.9(8) . .
C23 C24 C25 C26 0.0 . .
C23 C24 C25 C31 -178.4(7) . .
C24 C25 C26 C21 0.0 . .
C31 C25 C26 C21 178.4(8) . .
C22 C21 C26 C25 0.0 . .
C20 C21 C26 C25 -173.2(7) . .
C22 C23 C27 C29 0.3(16) . .
C24 C23 C27 C29 179.2(10) . .
C22 C23 C27 C30 96.3(12) . .
C24 C23 C27 C30 -84.8(13) . .
C22 C23 C27 C28 -134.9(8) . .
C24 C23 C27 C28 44.0(12) . .
C24 C25 C31 C32 -105.1(10) . .
C26 C25 C31 C32 76.5(11) . .
C24 C25 C31 C34 137.5(9) . .
C26 C25 C31 C34 -40.9(12) . .
C24 C25 C31 C33 18.3(12) . .
C26 C25 C31 C33 -160.1(8) . .
C14 C15 C35 C36 103.1(14) . .
C16 C15 C35 C36 -59.4(14) . .
C14 C15 C35 C40 -80.6(14) . .
C16 C15 C35 C40 116.9(12) . .
C40 C35 C36 C37 0.0 . .
C15 C35 C36 C37 176.1(7) . .
C35 C36 C37 C38 0.0 . .
C35 C36 C37 C41 -176.5(6) . .
C36 C37 C38 C39 0.0 . .
C41 C37 C38 C39 175.8(7) . .
C37 C38 C39 C40 0.0 . .
C37 C38 C39 C45 179.0(7) . .
C38 C39 C40 C35 0.0 . .
C45 C39 C40 C35 -179.0(7) . .
C36 C35 C40 C39 0.0 . .
C15 C35 C40 C39 -176.5(6) . .
C36 C37 C41 C43 -167.1(8) . .
C38 C37 C41 C43 16.8(10) . .
C36 C37 C41 C44 -43.2(9) . .
C38 C37 C41 C44 140.7(9) . .
C36 C37 C41 C42 75.3(9) . .
C38 C37 C41 C42 -100.8(10) . .
C38 C39 C45 C46 -88.9(12) . .
C40 C39 C45 C46 90.1(12) . .
C38 C39 C45 C48 149.5(12) . .
C40 C39 C45 C48 -31.5(14) . .
C38 C39 C45 C47 25.9(13) . .
C40 C39 C45 C47 -155.1(12) . .
C11 C10 C49 C50 -114.1(12) . .
C9 C10 C49 C50 61.0(12) . .
C11 C10 C49 C54 67.7(13) . .
C9 C10 C49 C54 -117.1(10) . .
C54 C49 C50 C51 0.0 . .
C10 C49 C50 C51 -178.1(8) . .
C49 C50 C51 C52 0.0 . .
C49 C50 C51 C55 173.9(9) . .
C50 C51 C52 C53 0.0 . .
C55 C51 C52 C53 -174.0(8) . .
C51 C52 C53 C54 0.0 . .
C51 C52 C53 C59 178.1(9) . .
C52 C53 C54 C49 0.0 . .
C59 C53 C54 C49 -178.3(8) . .
C50 C49 C54 C53 0.0 . .
C10 C49 C54 C53 178.2(7) . .
C50 C51 C55 C57 16.4(13) . .
C52 C51 C55 C57 -169.7(9) . .
C50 C51 C55 C58 -105.5(10) . .
C52 C51 C55 C58 68.5(11) . .
C50 C51 C55 C56 141.4(8) . .
C52 C51 C55 C56 -44.6(12) . .
C52 C53 C59 C62 -145.3(9) . .
C54 C53 C59 C62 32.9(13) . .
C52 C53 C59 C60 92.3(11) . .
C54 C53 C59 C60 -89.5(10) . .
C52 C53 C59 C61 -28.4(12) . .
C54 C53 C59 C61 149.8(8) . .
C8 C7 C1T C2T -142.1(11) . .
C6 C7 C1T C2T 40.7(14) . .
C8 C7 C1T S1 34.5(14) . .
C6 C7 C1T S1 -142.8(8) . .
C7 C1T C2T C3T 179.8(9) . .
S1 C1T C2T C3T 2.9(10) . .
C1T C2T C3T C4T -5.2(12) . .
C2T C3T C4T C3 179.5(9) . 8_667
C2T C3T C4T S1 5.1(11) . .
C2 C1 N1 C4 -0.8(10) . .
C20 C1 N1 C4 174.6(8) . .
C2 C1 N1 Zn1 -177.8(6) . .
C20 C1 N1 Zn1 -2.5(14) . .
C5 C4 N1 C1 178.6(9) . .
C3 C4 N1 C1 0.1(9) . .
C5 C4 N1 Zn1 -4.0(12) . .
C3 C4 N1 Zn1 177.5(5) . .
C17 C16 N2 C19 -11.6(13) . .
C15 C16 N2 C19 163.0(13) . .
C17 C16 N2 Zn1 170.7(8) . .
C15 C16 N2 Zn1 -14.7(18) . .
C18 C19 N2 C16 -2.3(13) . .
C20 C19 N2 C16 -173.6(11) . .
C18 C19 N2 Zn1 175.3(8) . .
C20 C19 N2 Zn1 4.0(16) . .
C15 C14 N3 C11 -177.0(16) . .
C13 C14 N3 C11 -9.2(17) . .
C15 C14 N3 Zn1 12(2) . .
C13 C14 N3 Zn1 179.5(10) . .
C10 C11 N3 C14 171.0(14) . .
C12 C11 N3 C14 3.8(14) . .
C10 C11 N3 Zn1 -18(2) . .
C12 C11 N3 Zn1 174.7(8) . .
C10 C9 N4 C6 -177.1(10) . .
C8 C9 N4 C6 1.0(11) . .
C10 C9 N4 Zn1 0.6(16) . .
C8 C9 N4 Zn1 178.8(7) . .
C5 C6 N4 C9 173.4(10) . .
C7 C6 N4 C9 -2.9(10) . .
C5 C6 N4 Zn1 -4.6(13) . .
C7 C6 N4 Zn1 179.1(6) . .
C3T C4T S1 C1T -2.8(8) . .
C3 C4T S1 C1T -177.9(7) 8_667 .
C2T C1T S1 C4T 0.0(8) . .
C7 C1T S1 C4T -177.1(8) . .
C9 N4 Zn1 N2 -72(4) . .
C6 N4 Zn1 N2 105(3) . .
C9 N4 Zn1 N1 -173.7(9) . .
C6 N4 Zn1 N1 3.6(7) . .
C9 N4 Zn1 N3 -4.9(9) . .
C6 N4 Zn1 N3 172.4(7) . .
C16 N2 Zn1 N4 73(3) . .
C19 N2 Zn1 N4 -104(3) . .
C16 N2 Zn1 N1 174.1(10) . .
C19 N2 Zn1 N1 -3.0(10) . .
C16 N2 Zn1 N3 5.3(10) . .
C19 N2 Zn1 N3 -171.8(10) . .
C1 N1 Zn1 N4 176.8(8) . .
C4 N1 Zn1 N4 0.2(7) . .
C1 N1 Zn1 N2 2.3(9) . .
C4 N1 Zn1 N2 -174.3(7) . .
C1 N1 Zn1 N3 89.4(18) . .
C4 N1 Zn1 N3 -87.1(17) . .
C14 N3 Zn1 N4 -177.6(10) . .
C11 N3 Zn1 N4 12.7(11) . .
C14 N3 Zn1 N2 -2.8(11) . .
C11 N3 Zn1 N2 -172.5(11) . .
C14 N3 Zn1 N1 -89.6(18) . .
C11 N3 Zn1 N1 100.7(19) . .

loop_
_platon_squeeze_void_nr
_platon_squeeze_void_average_x
_platon_squeeze_void_average_y
_platon_squeeze_void_average_z
_platon_squeeze_void_volume
_platon_squeeze_void_count_electrons
_platon_squeeze_void_content
1 0.000 0.000 0.000 9 3 ' '
2 -0.030 0.005 0.349 19538 5192 ' '
3 0.000 0.500 0.250 8 3 ' '
4 0.500 0.000 0.750 8 3 ' '
5 0.500 0.500 0.500 8 3 ' '
